data_4503425
loop_
_publ_author_name
'Chen, Shuo-ping'
'Huang, Guang-xi'
'Li, Ming'
'Pan, Ling-ling'
'Yuan, Yi-xuan'
'Yuan, Liang-jie'

_publ_section_title
;
 Newin SituCondensation Reaction of Amino Diphosphonic Acids: A Series of
 Bicyclic Phosphonate Derivatives and Three Novel Water Clusters
;
_journal_issue 8
_journal_name_full 'Crystal Growth &amp; Design'
_journal_page_first 2824
_journal_paper_doi 10.1021/cg7011149
_journal_volume 8
_journal_year 2008
_chemical_formula_sum 'C72 H152 N42 Ni3 O44 P8'
_chemical_formula_weight 2734.25
_chemical_name_systematic
; 
 ? 
;
_space_group_IT_number 2
_symmetry_cell_setting triclinic
_symmetry_space_group_name_Hall '-P 1'
_symmetry_space_group_name_H-M 'P -1'
_atom_sites_solution_hydrogens geom
_atom_sites_solution_primary direct
_atom_sites_solution_secondary difmap
_audit_creation_method SHELXL-97
_cell_angle_alpha 64.0650(10)
_cell_angle_beta 79.1050(10)
_cell_angle_gamma 73.9580(10)
_cell_formula_units_Z 1
_cell_length_a 12.8261(8)
_cell_length_b 16.6458(11)
_cell_length_c 17.1892(11)
_cell_measurement_reflns_used 8234
_cell_measurement_temperature 298(2)
_cell_measurement_theta_max 29.43
_cell_measurement_theta_min 2.28
_cell_volume 3161.9(4)
_computing_cell_refinement 'Bruker SMART'
_computing_data_collection 'Bruker SMART'
_computing_data_reduction 'Bruker SAINT'
_computing_molecular_graphics 'Bruker SHELXTL'
_computing_publication_material 'Bruker SHELXTL'
_computing_structure_refinement 'SHELXL-97 (Sheldrick, 1997)'
_computing_structure_solution 'SHELXS-97 (Sheldrick, 1990)'
_diffrn_ambient_temperature 273(2)
_diffrn_measured_fraction_theta_full 0.963
_diffrn_measured_fraction_theta_max 0.963
_diffrn_measurement_device_type 'CCD area detector'
_diffrn_measurement_method 'phi and omega scans'
_diffrn_radiation_monochromator graphite
_diffrn_radiation_source 'fine-focus sealed tube'
_diffrn_radiation_type MoK\a
_diffrn_radiation_wavelength 0.71073
_diffrn_reflns_av_R_equivalents 0.0157
_diffrn_reflns_av_sigmaI/netI 0.0338
_diffrn_reflns_limit_h_max 16
_diffrn_reflns_limit_h_min -8
_diffrn_reflns_limit_k_max 21
_diffrn_reflns_limit_k_min -20
_diffrn_reflns_limit_l_max 22
_diffrn_reflns_limit_l_min -21
_diffrn_reflns_number 21148
_diffrn_reflns_theta_full 28.00
_diffrn_reflns_theta_max 28.00
_diffrn_reflns_theta_min 2.28
_exptl_absorpt_coefficient_mu 0.638
_exptl_absorpt_correction_T_max 0.8029
_exptl_absorpt_correction_T_min 0.7711
_exptl_absorpt_correction_type multi-scan
_exptl_absorpt_process_details SADABS
_exptl_crystal_colour blue
_exptl_crystal_density_diffrn 1.436
_exptl_crystal_density_method 'not measured'
_exptl_crystal_description block
_exptl_crystal_F_000 1434
_exptl_crystal_size_max 0.43
_exptl_crystal_size_mid 0.40
_exptl_crystal_size_min 0.36
_refine_diff_density_max 0.967
_refine_diff_density_min -0.681
_refine_diff_density_rms 0.082
_refine_ls_extinction_method none
_refine_ls_goodness_of_fit_ref 1.084
_refine_ls_hydrogen_treatment mixed
_refine_ls_matrix_type full
_refine_ls_number_parameters 905
_refine_ls_number_reflns 14686
_refine_ls_number_restraints 60
_refine_ls_restrained_S_all 1.130
_refine_ls_R_factor_all 0.0676
_refine_ls_R_factor_gt 0.0532
_refine_ls_shift/su_max 0.000
_refine_ls_shift/su_mean 0.000
_refine_ls_structure_factor_coef Fsqd
_refine_ls_weighting_details 'calc w=1/[\s^2^(Fo^2^)+(0.1107P)^2^+1.0532P] where P=(Fo^2^+2Fc^2^)/3'
_refine_ls_weighting_scheme calc
_refine_ls_wR_factor_gt 0.1698
_refine_ls_wR_factor_ref 0.1799
_reflns_number_gt 11459
_reflns_number_total 14686
_reflns_threshold_expression >2sigma(I)
_cod_data_source_file cg7011149-file005.cif
_cod_data_source_block 70315csp_0m
_cod_depositor_comments
;
The following automatic conversions were performed:

'_symmetry_cell_setting' value 'Triclinic' changed to 'triclinic'
according to /home/saulius/struct/CIF-dictionaries/cif_core.dic
dictionary named 'cif_core.dic' version 2.4.1 from
2010-06-29.

'_exptl_absorpt_correction_type' value 'Multi-scan'
changed to 'multi-scan' according to
/home/saulius/struct/CIF-dictionaries/cif_core.dic dictionary named
'cif_core.dic' version 2.4.1 from 2010-06-29.

Automatic conversion script
Id: cif_fix_values 1715 2011-07-08 13:25:40Z adriana 
;
_cod_original_sg_symbol_H-M P-1
_cod_database_code 4503425

loop_
_symmetry_equiv_pos_as_xyz
'x, y, z'
'-x, -y, -z'

loop_
_atom_site_label
_atom_site_type_symbol
_atom_site_fract_x
_atom_site_fract_y
_atom_site_fract_z
_atom_site_U_iso_or_equiv
_atom_site_adp_type
_atom_site_occupancy
_atom_site_symmetry_multiplicity
_atom_site_calc_flag
_atom_site_refinement_flags
O10W O 0.825(5) 0.628(4) 0.561(4) 0.51(3) Uani 1 1 d U
C2 C 0.2986(3) 0.1368(2) 0.4052(2) 0.0512(8) Uani 1 1 d .
H2 H 0.3434 0.1711 0.3615 0.061 Uiso 1 1 calc R
C4 C 0.1539(3) 0.0937(3) 0.4814(3) 0.0697(11) Uani 1 1 d .
H4 H 0.0818 0.0913 0.5015 0.084 Uiso 1 1 calc R
C5 C 0.2429(3) 0.0330(3) 0.5196(2) 0.0535(8) Uani 1 1 d .
H5 H 0.2423 -0.0195 0.5707 0.064 Uiso 1 1 calc R
C7 C 0.5966(3) -0.1480(2) 0.4243(2) 0.0453(7) Uani 1 1 d .
H7 H 0.6646 -0.1621 0.4445 0.054 Uiso 1 1 calc R
C9 C 0.4652(4) -0.1516(3) 0.3637(3) 0.0659(11) Uani 1 1 d .
H9 H 0.4243 -0.1670 0.3350 0.079 Uiso 1 1 calc R
C10 C 0.4310(3) -0.0870(3) 0.3962(3) 0.0566(9) Uani 1 1 d .
H10 H 0.3615 -0.0499 0.3931 0.068 Uiso 1 1 calc R
C12 C 0.5672(3) 0.1830(2) 0.3728(2) 0.0469(7) Uani 1 1 d .
H12 H 0.5615 0.2011 0.4177 0.056 Uiso 1 1 calc R
C14 C 0.5939(4) 0.1850(3) 0.2437(2) 0.0589(10) Uani 1 1 d .
H14 H 0.6098 0.2025 0.1843 0.071 Uiso 1 1 calc R
C15 C 0.5650(3) 0.1056(2) 0.3023(2) 0.0493(8) Uani 1 1 d .
H15 H 0.5574 0.0592 0.2889 0.059 Uiso 1 1 calc R
C17 C 1.0979(3) 0.7970(2) 0.7932(2) 0.0487(8) Uani 1 1 d .
H17 H 1.1099 0.7678 0.8519 0.058 Uiso 1 1 calc R
C19 C 1.1046(4) 0.8213(3) 0.6592(3) 0.0663(11) Uani 1 1 d .
H19 H 1.1205 0.8144 0.6071 0.080 Uiso 1 1 calc R
C20 C 1.0417(3) 0.8954(2) 0.6715(2) 0.0561(9) Uani 1 1 d .
H20 H 1.0066 0.9486 0.6285 0.067 Uiso 1 1 calc R
C22 C 0.8073(4) 0.8394(3) 0.8058(3) 0.0629(10) Uani 1 1 d .
H22 H 0.8700 0.8089 0.7845 0.075 Uiso 1 1 calc R
C24 C 0.6391(4) 0.8760(4) 0.8516(3) 0.0793(14) Uani 1 1 d .
H24 H 0.5657 0.8769 0.8687 0.095 Uiso 1 1 calc R
C25 C 0.6958(3) 0.9345(3) 0.8514(3) 0.0641(10) Uani 1 1 d .
H25 H 0.6670 0.9833 0.8675 0.077 Uiso 1 1 calc R
C27 C 0.7758(3) 1.1293(2) 0.8464(2) 0.0506(8) Uani 1 1 d .
H27 H 0.7831 1.1667 0.7876 0.061 Uiso 1 1 calc R
C29 C 0.7182(3) 1.0832(3) 0.9828(3) 0.0573(9) Uani 1 1 d .
H29 H 0.6805 1.0808 1.0353 0.069 Uiso 1 1 calc R
C30 C 0.7952(3) 1.0155(2) 0.9694(2) 0.0508(8) Uani 1 1 d .
H30 H 0.8201 0.9578 1.0122 0.061 Uiso 1 1 calc R
C32 C 1.0644(3) 1.0890(2) 0.8332(2) 0.0426(7) Uani 1 1 d .
H32 H 1.0030 1.1163 0.8587 0.051 Uiso 1 1 calc R
C34 C 1.2280(3) 1.0601(3) 0.7758(3) 0.0593(9) Uani 1 1 d .
H34 H 1.2998 1.0623 0.7542 0.071 Uiso 1 1 calc R
C35 C 1.1730(3) 0.9994(2) 0.7804(2) 0.0503(8) Uani 1 1 d .
H35 H 1.2013 0.9525 0.7617 0.060 Uiso 1 1 calc R
C37 C 0.9284(3) 0.7860(2) 0.9884(2) 0.0457(7) Uani 1 1 d .
H37 H 0.8623 0.7827 0.9764 0.055 Uiso 1 1 calc R
C39 C 1.0751(4) 0.7516(3) 1.0511(2) 0.0616(10) Uani 1 1 d .
H39 H 1.1300 0.7217 1.0891 0.074 Uiso 1 1 calc R
C40 C 1.0699(3) 0.8322(2) 0.9815(2) 0.0498(8) Uani 1 1 d .
H40 H 1.1216 0.8678 0.9634 0.060 Uiso 1 1 calc R
C42 C 0.9476(4) 1.1416(3) 0.6510(2) 0.0584(9) Uani 1 1 d .
H42 H 1.0069 1.1514 0.6668 0.070 Uiso 1 1 calc R
C44 C 0.8171(4) 1.1617(3) 0.5775(3) 0.0721(12) Uani 1 1 d .
H44 H 0.7679 1.1855 0.5354 0.086 Uiso 1 1 calc R
C45 C 0.8208(4) 1.0844(3) 0.6508(3) 0.0654(10) Uani 1 1 d .
H45 H 0.7739 1.0450 0.6670 0.078 Uiso 1 1 calc R
C47 C 0.3630(6) 0.6145(4) 0.4904(4) 0.0996(18) Uani 1 1 d .
H47 H 0.3000 0.6221 0.4663 0.119 Uiso 1 1 calc R
C48 C 0.3732(9) 0.5991(4) 0.5740(4) 0.124(3) Uani 1 1 d .
H48 H 0.3172 0.5942 0.6178 0.149 Uiso 1 1 calc R
C50 C 0.5344(7) 0.6018(4) 0.5064(4) 0.104(2) Uani 1 1 d .
H50 H 0.6087 0.5994 0.4938 0.124 Uiso 1 1 calc R
C51 C 0.3564(2) 0.31035(17) 0.83609(18) 0.0326(6) Uani 1 1 d .
C52 C 0.3833(3) 0.20657(19) 0.8946(2) 0.0455(7) Uani 1 1 d .
H52A H 0.4230 0.1973 0.9417 0.055 Uiso 1 1 calc R
H52B H 0.3154 0.1874 0.9201 0.055 Uiso 1 1 calc R
C53 C 0.4496(4) 0.1441(2) 0.8504(3) 0.0605(10) Uani 1 1 d .
H53A H 0.4101 0.1502 0.8053 0.091 Uiso 1 1 calc R
H53B H 0.4624 0.0817 0.8924 0.091 Uiso 1 1 calc R
H53C H 0.5180 0.1612 0.8258 0.091 Uiso 1 1 calc R
C54 C 0.2452(2) 0.45231(17) 0.86808(17) 0.0292(5) Uani 1 1 d .
C55 C 0.1843(3) 0.4608(2) 0.9521(2) 0.0425(7) Uani 1 1 d .
H55A H 0.1288 0.4251 0.9723 0.051 Uiso 1 1 calc R
H55B H 0.2357 0.4336 0.9964 0.051 Uiso 1 1 calc R
C56 C 0.1306(4) 0.5577(3) 0.9439(3) 0.0631(11) Uani 1 1 d .
H56A H 0.1835 0.5951 0.9203 0.095 Uiso 1 1 calc R
H56B H 0.1015 0.5563 1.0001 0.095 Uiso 1 1 calc R
H56C H 0.0727 0.5828 0.9060 0.095 Uiso 1 1 calc R
N1 N 0.3344(2) 0.06099(17) 0.47134(16) 0.0378(5) Uani 1 1 d .
N2 N 0.2883(2) 0.35164(15) 0.89545(15) 0.0320(5) Uani 1 1 d .
N3 N 0.1896(3) 0.1590(3) 0.4080(3) 0.0634(9) Uani 1 1 d .
N6 N 0.5133(2) -0.08427(16) 0.43426(16) 0.0377(5) Uani 1 1 d .
N8 N 0.5704(3) -0.1894(2) 0.3813(2) 0.0536(8) Uani 1 1 d .
N11 N 0.5487(2) 0.10463(16) 0.38336(16) 0.0364(5) Uani 1 1 d .
N13 N 0.5950(3) 0.2333(2) 0.2899(2) 0.0510(7) Uani 1 1 d .
N16 N 1.0375(2) 0.88021(16) 0.75692(17) 0.0386(5) Uani 1 1 d .
N18 N 1.1398(3) 0.75959(19) 0.7367(2) 0.0527(7) Uani 1 1 d .
N21 N 0.8026(2) 0.90925(19) 0.82347(19) 0.0475(6) Uani 1 1 d .
N23 N 0.7090(4) 0.8172(3) 0.8226(3) 0.0777(12) Uani 1 1 d .
N26 N 0.8317(2) 1.04494(17) 0.88211(18) 0.0423(6) Uani 1 1 d .
N28 N 0.7069(3) 1.1554(2) 0.9043(2) 0.0528(7) Uani 1 1 d .
N31 N 1.0696(2) 1.01752(16) 0.81675(16) 0.0372(5) Uani 1 1 d .
N33 N 1.1576(3) 1.1173(2) 0.8091(2) 0.0493(7) Uani 1 1 d .
N36 N 0.9777(2) 0.85408(16) 0.94123(16) 0.0385(5) Uani 1 1 d .
N38 N 0.9840(3) 0.7225(2) 1.0550(2) 0.0535(8) Uani 1 1 d .
N41 N 0.9019(2) 1.07203(17) 0.69728(17) 0.0434(6) Uani 1 1 d .
N43 N 0.8980(4) 1.1968(3) 0.5778(2) 0.0665(10) Uani 1 1 d .
N46 N 0.4653(5) 0.6161(3) 0.4502(3) 0.0836(13) Uani 1 1 d U
N49 N 0.4819(7) 0.5918(4) 0.5820(3) 0.118(2) Uani 1 1 d .
H49 H 0.5093 0.5826 0.6280 0.142 Uiso 1 1 calc R
Ni1 Ni 0.5000 0.0000 0.5000 0.02917(13) Uani 1 2 d S
Ni2 Ni 0.93774(3) 0.96300(2) 0.82069(2) 0.03373(11) Uani 1 1 d .
O1 O 0.5391(2) 0.34388(19) 0.71637(17) 0.0598(7) Uani 1 1 d .
O2 O 0.55190(19) 0.31582(16) 0.87097(16) 0.0507(6) Uani 1 1 d .
O3 O 0.43447(17) 0.46234(14) 0.77104(13) 0.0385(4) Uani 1 1 d .
O4 O 0.4171(2) 0.48888(17) 0.90833(16) 0.0525(6) Uani 1 1 d .
O5 O 0.32821(19) 0.61018(14) 0.77178(16) 0.0464(5) Uani 1 1 d .
O6 O 0.3327(2) 0.32654(17) 0.67133(16) 0.0577(7) Uani 1 1 d .
O7 O 0.1845(2) 0.27893(15) 0.79171(18) 0.0551(6) Uani 1 1 d .
O8 O 0.21608(18) 0.44002(13) 0.72458(13) 0.0369(4) Uani 1 1 d .
O9 O 0.05049(18) 0.44809(14) 0.83217(16) 0.0457(5) Uani 1 1 d .
O10 O 0.12544(18) 0.58838(13) 0.73137(14) 0.0419(5) Uani 1 1 d .
O1W O 0.9117(4) 0.6836(3) 0.7286(4) 0.1035(15) Uani 1 1 d .
O2W O 0.6755(6) 0.6723(4) 0.7910(4) 0.1086(15) Uani 1 1 d .
O3W O 0.5627(12) 0.5702(11) 0.9224(4) 0.251(8) Uani 1 1 d .
O4W O 0.6878(9) 0.4276(7) 0.8566(9) 0.184(4) Uani 1 1 d U
O5W O 0.8492(8) 0.5027(8) 0.7837(11) 0.280(6) Uani 1 1 d U
O6W O 0.7628(11) 0.3590(12) 0.6791(10) 0.237(5) Uani 1 1 d U
O7W O 0.9974(15) 0.3405(10) 0.6936(10) 0.270(6) Uani 1 1 d U
O8W O 0.824(3) 0.518(3) 0.4861(18) 0.381(13) Uani 1 1 d U
O9W O 0.9254(9) 0.3615(4) 0.4390(3) 0.139(2) Uani 1 1 d U
O11W O 0.6345(10) 0.5933(13) 0.6759(10) 0.206(4) Uani 1 1 d U
O12W O 0.4794(10) 0.7376(8) 0.9557(5) 0.172(3) Uani 1 1 d U
P1 P 0.48249(6) 0.35373(5) 0.79654(5) 0.03858(18) Uani 1 1 d .
P2 P 0.35872(6) 0.51185(5) 0.83184(5) 0.03337(17) Uani 1 1 d .
P3 P 0.27012(7) 0.33263(5) 0.75131(5) 0.03917(19) Uani 1 1 d .
P4 P 0.14695(6) 0.48861(4) 0.78754(5) 0.03185(16) Uani 1 1 d .
H46 H 0.496(7) 0.608(5) 0.403(5) 0.15(3) Uiso 1 1 d .
H1 H 0.320(3) 0.328(3) 0.941(3) 0.046(10) Uiso 1 1 d .
H3 H 0.161(5) 0.203(4) 0.371(4) 0.085(17) Uiso 1 1 d .
H8 H 0.603(4) -0.225(3) 0.368(3) 0.057(12) Uiso 1 1 d .
H13 H 0.616(4) 0.283(3) 0.268(3) 0.073(14) Uiso 1 1 d .
H18 H 1.194(4) 0.706(3) 0.753(3) 0.074(14) Uiso 1 1 d .
H23 H 0.687(5) 0.773(4) 0.825(4) 0.089(17) Uiso 1 1 d .
H28 H 0.675(5) 1.205(4) 0.896(3) 0.086(17) Uiso 1 1 d .
H33 H 1.164(4) 1.158(3) 0.807(3) 0.063(14) Uiso 1 1 d .
H38 H 0.973(4) 0.684(4) 1.089(3) 0.073(16) Uiso 1 1 d .
H43 H 0.912(4) 1.234(4) 0.544(3) 0.073(17) Uiso 1 1 d .
H1W1 H 0.869(6) 0.655(5) 0.767(5) 0.12(3) Uiso 1 1 d .
H2W1 H 0.974(6) 0.652(5) 0.749(5) 0.12(2) Uiso 1 1 d .
H1W2 H 0.714(7) 0.619(6) 0.795(5) 0.13(3) Uiso 1 1 d .
H2W2 H 0.628(7) 0.658(5) 0.838(5) 0.13(3) Uiso 1 1 d .
H1W3 H 0.492(15) 0.588(13) 0.923(11) 0.30(9) Uiso 1 1 d .
H2W3 H 0.577(14) 0.529(12) 0.969(12) 0.30(8) Uiso 1 1 d .
H1W4 H 0.653(12) 0.467(10) 0.876(9) 0.22(8) Uiso 1 1 d .
H2W4 H 0.748(12) 0.450(9) 0.833(8) 0.22(6) Uiso 1 1 d .
H1W5 H 0.845(16) 0.533(14) 0.731(14) 0.34(10) Uiso 1 1 d .
H2W5 H 0.913(16) 0.481(12) 0.818(11) 0.34(9) Uiso 1 1 d .
H1W6 H 0.718(14) 0.327(12) 0.674(11) 0.28(9) Uiso 1 1 d .
H2W6 H 0.773(15) 0.404(12) 0.629(12) 0.28(9) Uiso 1 1 d .
H1W7 H 0.928(16) 0.348(12) 0.687(12) 0.32(10) Uiso 1 1 d .
H2W7 H 1.054(16) 0.323(13) 0.722(12) 0.32(10) Uiso 1 1 d .
H1W8 H 0.85(3) 0.47(2) 0.47(2) 0.5(2) Uiso 1 1 d .
H2W8 H 0.87(3) 0.54(2) 0.49(2) 0.5(2) Uiso 1 1 d .
H1W9 H 0.994(9) 0.362(7) 0.440(6) 0.17(5) Uiso 1 1 d .
H2W9 H 0.881(8) 0.360(7) 0.409(7) 0.17(4) Uiso 1 1 d .
H2WA H 0.84(4) 0.67(3) 0.51(3) 0.6(4) Uiso 1 1 d .
H1WB H 0.652(13) 0.637(10) 0.681(11) 0.25(8) Uiso 1 1 d .
H2WB H 0.649(13) 0.549(10) 0.724(10) 0.25(8) Uiso 1 1 d .
H1WC H 0.487(10) 0.739(8) 1.004(8) 0.21(5) Uiso 1 1 d .
H2WC H 0.525(10) 0.699(8) 0.939(8) 0.21(7) Uiso 1 1 d .
H1WA H 0.76(4) 0.63(4) 0.56(4) 0.6(4) Uiso 1 1 d .

loop_
_atom_site_aniso_label
_atom_site_aniso_U_11
_atom_site_aniso_U_22
_atom_site_aniso_U_33
_atom_site_aniso_U_23
_atom_site_aniso_U_13
_atom_site_aniso_U_12
O10W 0.53(3) 0.52(3) 0.54(3) -0.236(14) -0.058(11) -0.126(12)
C2 0.0440(18) 0.0416(17) 0.0574(19) -0.0128(15) -0.0086(15) -0.0026(14)
C4 0.0361(18) 0.084(3) 0.075(3) -0.027(2) -0.0016(18) -0.0044(19)
C5 0.0392(17) 0.058(2) 0.0524(19) -0.0159(16) 0.0010(14) -0.0085(15)
C7 0.0518(18) 0.0387(15) 0.0494(17) -0.0244(14) 0.0026(14) -0.0096(14)
C9 0.069(3) 0.082(3) 0.080(3) -0.062(2) -0.003(2) -0.020(2)
C10 0.050(2) 0.064(2) 0.077(2) -0.049(2) -0.0102(18) -0.0066(17)
C12 0.057(2) 0.0320(14) 0.0489(17) -0.0100(13) -0.0030(15) -0.0169(14)
C14 0.074(3) 0.0465(19) 0.0433(17) -0.0077(15) 0.0106(17) -0.0211(18)
C15 0.067(2) 0.0383(16) 0.0407(16) -0.0132(13) 0.0016(15) -0.0178(15)
C17 0.057(2) 0.0292(14) 0.0584(19) -0.0200(14) -0.0062(16) -0.0027(14)
C19 0.085(3) 0.058(2) 0.058(2) -0.0346(19) 0.015(2) -0.013(2)
C20 0.070(2) 0.0382(16) 0.0481(18) -0.0156(14) -0.0001(17) -0.0002(16)
C22 0.064(2) 0.061(2) 0.075(3) -0.028(2) -0.008(2) -0.0284(19)
C24 0.062(3) 0.123(4) 0.071(3) -0.041(3) 0.006(2) -0.051(3)
C25 0.047(2) 0.083(3) 0.071(3) -0.035(2) -0.0029(18) -0.022(2)
C27 0.0503(19) 0.0364(15) 0.058(2) -0.0192(15) -0.0037(16) 0.0010(14)
C29 0.051(2) 0.066(2) 0.062(2) -0.0376(19) -0.0035(17) -0.0040(17)
C30 0.056(2) 0.0452(17) 0.0469(17) -0.0190(15) -0.0113(15) -0.0001(15)
C32 0.0507(18) 0.0333(14) 0.0499(17) -0.0207(13) -0.0035(14) -0.0126(13)
C34 0.055(2) 0.063(2) 0.072(2) -0.034(2) 0.0136(18) -0.0325(18)
C35 0.0488(18) 0.0455(17) 0.067(2) -0.0322(17) 0.0087(16) -0.0201(15)
C37 0.0452(17) 0.0348(15) 0.0511(17) -0.0106(13) -0.0005(14) -0.0132(13)
C39 0.070(3) 0.050(2) 0.053(2) -0.0028(16) -0.0239(18) -0.0137(18)
C40 0.055(2) 0.0398(16) 0.0522(18) -0.0091(14) -0.0116(15) -0.0175(15)
C42 0.072(3) 0.0463(19) 0.0487(19) -0.0098(16) -0.0092(18) -0.0131(18)
C44 0.069(3) 0.073(3) 0.051(2) -0.006(2) -0.0183(19) -0.004(2)
C45 0.066(2) 0.062(2) 0.060(2) -0.0108(19) -0.0225(19) -0.013(2)
C47 0.114(5) 0.071(3) 0.083(4) -0.021(3) 0.005(3) 0.001(3)
C48 0.185(8) 0.082(4) 0.054(3) -0.012(3) 0.028(4) -0.002(5)
C50 0.155(6) 0.072(3) 0.079(4) -0.021(3) -0.003(4) -0.038(4)
C51 0.0382(14) 0.0214(11) 0.0346(13) -0.0117(10) -0.0011(11) -0.0020(10)
C52 0.0562(19) 0.0231(13) 0.0464(16) -0.0101(12) -0.0032(14) 0.0004(13)
C53 0.073(3) 0.0330(16) 0.070(2) -0.0265(16) -0.004(2) 0.0049(16)
C54 0.0332(13) 0.0214(11) 0.0318(12) -0.0113(10) -0.0006(10) -0.0047(10)
C55 0.0528(18) 0.0364(15) 0.0379(15) -0.0195(12) 0.0081(13) -0.0094(13)
C56 0.086(3) 0.0443(18) 0.060(2) -0.0340(17) 0.013(2) -0.0056(18)
N1 0.0374(13) 0.0347(12) 0.0424(13) -0.0171(10) -0.0052(10) -0.0057(10)
N2 0.0400(13) 0.0205(10) 0.0304(11) -0.0083(9) 0.0005(10) -0.0047(9)
N3 0.0421(17) 0.060(2) 0.074(2) -0.0197(18) -0.0156(16) 0.0063(15)
N6 0.0465(14) 0.0310(11) 0.0400(12) -0.0187(10) -0.0001(11) -0.0101(10)
N8 0.065(2) 0.0483(16) 0.0601(18) -0.0370(15) 0.0081(15) -0.0158(15)
N11 0.0391(13) 0.0277(11) 0.0394(12) -0.0100(10) -0.0018(10) -0.0098(10)
N13 0.0530(17) 0.0347(13) 0.0543(16) -0.0062(12) 0.0020(13) -0.0173(13)
N16 0.0419(13) 0.0272(11) 0.0474(14) -0.0159(10) -0.0022(11) -0.0083(10)
N18 0.0585(18) 0.0335(13) 0.0641(18) -0.0245(13) 0.0036(15) -0.0051(13)
N21 0.0459(15) 0.0447(15) 0.0537(16) -0.0178(13) -0.0089(12) -0.0131(12)
N23 0.086(3) 0.086(3) 0.077(2) -0.025(2) -0.012(2) -0.052(2)
N26 0.0410(14) 0.0358(12) 0.0475(14) -0.0176(11) -0.0071(11) -0.0010(11)
N28 0.0428(16) 0.0498(17) 0.0675(19) -0.0321(16) -0.0096(14) 0.0048(13)
N31 0.0413(13) 0.0287(11) 0.0437(13) -0.0146(10) -0.0029(10) -0.0115(10)
N33 0.0614(19) 0.0397(15) 0.0533(17) -0.0180(13) -0.0038(13) -0.0232(14)
N36 0.0399(13) 0.0277(11) 0.0434(13) -0.0102(10) -0.0032(11) -0.0078(10)
N38 0.066(2) 0.0360(14) 0.0485(17) -0.0043(13) -0.0073(15) -0.0154(14)
N41 0.0495(15) 0.0327(12) 0.0436(14) -0.0139(11) -0.0074(12) -0.0028(11)
N43 0.077(3) 0.0517(19) 0.0459(18) -0.0040(16) -0.0028(17) -0.0043(18)
N46 0.125(4) 0.058(2) 0.059(2) -0.0218(18) 0.002(2) -0.016(2)
N49 0.185(7) 0.083(3) 0.061(3) -0.018(2) 0.004(4) -0.017(4)
Ni1 0.0331(3) 0.0224(2) 0.0326(2) -0.01132(18) -0.00178(19) -0.00728(18)
Ni2 0.0354(2) 0.02382(18) 0.0414(2) -0.01220(15) -0.00598(15) -0.00549(14)
O1 0.0574(15) 0.0673(16) 0.0535(14) -0.0325(13) 0.0165(12) -0.0122(13)
O2 0.0402(12) 0.0465(12) 0.0605(14) -0.0221(11) -0.0127(11) 0.0044(10)
O3 0.0361(11) 0.0339(10) 0.0391(10) -0.0107(8) 0.0034(8) -0.0095(8)
O4 0.0576(14) 0.0568(14) 0.0530(13) -0.0247(11) -0.0133(11) -0.0179(12)
O5 0.0462(12) 0.0259(10) 0.0611(14) -0.0098(9) -0.0040(10) -0.0120(9)
O6 0.0777(18) 0.0532(14) 0.0513(13) -0.0354(12) -0.0054(12) -0.0040(13)
O7 0.0606(15) 0.0357(11) 0.0785(17) -0.0266(12) -0.0092(13) -0.0169(11)
O8 0.0479(12) 0.0268(9) 0.0377(10) -0.0137(8) -0.0093(9) -0.0060(8)
O9 0.0363(11) 0.0330(10) 0.0613(14) -0.0115(10) -0.0038(10) -0.0106(9)
O10 0.0471(12) 0.0225(9) 0.0511(12) -0.0101(9) -0.0114(10) -0.0033(8)
O1W 0.070(2) 0.062(2) 0.136(4) -0.007(2) -0.026(3) 0.0064(19)
O2W 0.121(4) 0.087(3) 0.129(4) -0.041(3) -0.014(3) -0.041(3)
O3W 0.346(14) 0.423(16) 0.069(3) -0.035(5) -0.003(5) -0.331(14)
O4W 0.134(5) 0.158(6) 0.261(8) -0.055(6) -0.051(5) -0.063(5)
O5W 0.150(6) 0.243(8) 0.317(9) 0.055(6) -0.112(7) -0.070(6)
O6W 0.183(7) 0.269(9) 0.223(8) -0.071(7) 0.015(7) -0.064(7)
O7W 0.262(9) 0.262(9) 0.271(9) -0.029(6) -0.129(8) -0.097(8)
O8W 0.414(17) 0.408(17) 0.354(15) -0.190(11) -0.040(10) -0.078(10)
O9W 0.200(7) 0.125(4) 0.068(3) 0.002(2) -0.020(3) -0.064(4)
O11W 0.202(7) 0.229(8) 0.206(8) -0.108(7) -0.055(6) -0.020(6)
O12W 0.237(8) 0.194(7) 0.092(4) -0.041(4) -0.016(4) -0.085(6)
P1 0.0351(4) 0.0356(4) 0.0404(4) -0.0166(3) 0.0025(3) -0.0026(3)
P2 0.0372(4) 0.0261(3) 0.0378(4) -0.0115(3) -0.0038(3) -0.0104(3)
P3 0.0507(5) 0.0282(3) 0.0453(4) -0.0214(3) -0.0076(3) -0.0054(3)
P4 0.0328(4) 0.0207(3) 0.0402(4) -0.0104(3) -0.0050(3) -0.0051(3)

loop_
_atom_type_symbol
_atom_type_description
_atom_type_scat_dispersion_real
_atom_type_scat_dispersion_imag
_atom_type_scat_source
C C 0.0033 0.0016 'International Tables Vol C Tables 4.2.6.8 and 6.1.1.4'
H H 0.0000 0.0000 'International Tables Vol C Tables 4.2.6.8 and 6.1.1.4'
N N 0.0061 0.0033 'International Tables Vol C Tables 4.2.6.8 and 6.1.1.4'
O O 0.0106 0.0060 'International Tables Vol C Tables 4.2.6.8 and 6.1.1.4'
P P 0.1023 0.0942 'International Tables Vol C Tables 4.2.6.8 and 6.1.1.4'
Ni Ni 0.3393 1.1124 'International Tables Vol C Tables 4.2.6.8 and 6.1.1.4'

loop_
_geom_angle_atom_site_label_1
_geom_angle_atom_site_label_2
_geom_angle_atom_site_label_3
_geom_angle
_geom_angle_site_symmetry_1
_geom_angle_site_symmetry_3
H2WA O10W H1WA 101(10) . .
N1 C2 N3 112.0(3) . .
N1 C2 H2 124.0 . .
N3 C2 H2 124.0 . .
C5 C4 N3 107.0(3) . .
C5 C4 H4 126.5 . .
N3 C4 H4 126.5 . .
C4 C5 N1 109.2(3) . .
C4 C5 H5 125.4 . .
N1 C5 H5 125.4 . .
N6 C7 N8 111.4(3) . .
N6 C7 H7 124.3 . .
N8 C7 H7 124.3 . .
N8 C9 C10 106.4(3) . .
N8 C9 H9 126.8 . .
C10 C9 H9 126.8 . .
C9 C10 N6 110.2(3) . .
C9 C10 H10 124.9 . .
N6 C10 H10 124.9 . .
N11 C12 N13 112.2(3) . .
N11 C12 H12 123.9 . .
N13 C12 H12 123.9 . .
N13 C14 C15 106.1(3) . .
N13 C14 H14 126.9 . .
C15 C14 H14 126.9 . .
N11 C15 C14 109.8(3) . .
N11 C15 H15 125.1 . .
C14 C15 H15 125.1 . .
N16 C17 N18 112.5(3) . .
N16 C17 H17 123.7 . .
N18 C17 H17 123.7 . .
N18 C19 C20 106.9(3) . .
N18 C19 H19 126.6 . .
C20 C19 H19 126.6 . .
C19 C20 N16 109.6(3) . .
C19 C20 H20 125.2 . .
N16 C20 H20 125.2 . .
N21 C22 N23 111.3(4) . .
N21 C22 H22 124.3 . .
N23 C22 H22 124.3 . .
N23 C24 C25 107.0(4) . .
N23 C24 H24 126.5 . .
C25 C24 H24 126.5 . .
C24 C25 N21 108.7(4) . .
C24 C25 H25 125.6 . .
N21 C25 H25 125.6 . .
N26 C27 N28 112.3(3) . .
N26 C27 H27 123.8 . .
N28 C27 H27 123.8 . .
C30 C29 N28 106.3(3) . .
C30 C29 H29 126.8 . .
N28 C29 H29 126.8 . .
C29 C30 N26 109.7(3) . .
C29 C30 H30 125.2 . .
N26 C30 H30 125.2 . .
N31 C32 N33 112.0(3) . .
N31 C32 H32 124.0 . .
N33 C32 H32 124.0 . .
C35 C34 N33 106.5(3) . .
C35 C34 H34 126.7 . .
N33 C34 H34 126.7 . .
C34 C35 N31 109.7(3) . .
C34 C35 H35 125.1 . .
N31 C35 H35 125.1 . .
N36 C37 N38 112.3(3) . .
N36 C37 H37 123.9 . .
N38 C37 H37 123.9 . .
C40 C39 N38 106.4(3) . .
C40 C39 H39 126.8 . .
N38 C39 H39 126.8 . .
C39 C40 N36 110.1(3) . .
C39 C40 H40 125.0 . .
N36 C40 H40 125.0 . .
N41 C42 N43 111.3(4) . .
N41 C42 H42 124.4 . .
N43 C42 H42 124.4 . .
N43 C44 C45 106.0(4) . .
N43 C44 H44 127.0 . .
C45 C44 H44 127.0 . .
C44 C45 N41 110.6(4) . .
C44 C45 H45 124.7 . .
N41 C45 H45 124.7 . .
N46 C47 C48 105.1(7) . .
N46 C47 H47 127.4 . .
C48 C47 H47 127.4 . .
C47 C48 N49 108.3(6) . .
C47 C48 H48 125.9 . .
N49 C48 H48 125.9 . .
N49 C50 N46 109.7(7) . .
N49 C50 H50 125.1 . .
N46 C50 H50 125.1 . .
N2 C51 C52 103.7(2) . .
N2 C51 P3 107.16(19) . .
C52 C51 P3 109.8(2) . .
N2 C51 P1 109.90(18) . .
C52 C51 P1 110.1(2) . .
P3 C51 P1 115.45(15) . .
C53 C52 C51 116.3(3) . .
C53 C52 H52A 108.2 . .
C51 C52 H52A 108.2 . .
C53 C52 H52B 108.2 . .
C51 C52 H52B 108.2 . .
H52A C52 H52B 107.4 . .
C52 C53 H53A 109.5 . .
C52 C53 H53B 109.5 . .
H53A C53 H53B 109.5 . .
C52 C53 H53C 109.5 . .
H53A C53 H53C 109.5 . .
H53B C53 H53C 109.5 . .
N2 C54 C55 103.8(2) . .
N2 C54 P4 107.01(18) . .
C55 C54 P4 109.6(2) . .
N2 C54 P2 110.07(18) . .
C55 C54 P2 109.93(19) . .
P4 C54 P2 115.74(14) . .
C56 C55 C54 115.8(3) . .
C56 C55 H55A 108.3 . .
C54 C55 H55A 108.3 . .
C56 C55 H55B 108.3 . .
C54 C55 H55B 108.3 . .
H55A C55 H55B 107.4 . .
C55 C56 H56A 109.5 . .
C55 C56 H56B 109.5 . .
H56A C56 H56B 109.5 . .
C55 C56 H56C 109.5 . .
H56A C56 H56C 109.5 . .
H56B C56 H56C 109.5 . .
C2 N1 C5 105.3(3) . .
C2 N1 Ni1 126.7(2) . .
C5 N1 Ni1 128.0(2) . .
C51 N2 C54 123.3(2) . .
C51 N2 H1 107(3) . .
C54 N2 H1 112(3) . .
C2 N3 C4 106.5(3) . .
C2 N3 H3 119(4) . .
C4 N3 H3 134(4) . .
C7 N6 C10 104.9(3) . .
C7 N6 Ni1 129.8(2) . .
C10 N6 Ni1 125.2(2) . .
C7 N8 C9 107.2(3) . .
C7 N8 H8 130(4) . .
C9 N8 H8 123(4) . .
C12 N11 C15 105.0(3) . .
C12 N11 Ni1 128.1(2) . .
C15 N11 Ni1 126.8(2) . .
C12 N13 C14 106.9(3) . .
C12 N13 H13 130(3) . .
C14 N13 H13 123(3) . .
C17 N16 C20 104.2(3) . .
C17 N16 Ni2 127.3(2) . .
C20 N16 Ni2 127.9(2) . .
C17 N18 C19 106.8(3) . .
C17 N18 H18 120(3) . .
C19 N18 H18 132(3) . .
C22 N21 C25 105.6(3) . .
C22 N21 Ni2 126.3(3) . .
C25 N21 Ni2 127.9(3) . .
C24 N23 C22 107.3(4) . .
C24 N23 H23 117(4) . .
C22 N23 H23 135(4) . .
C27 N26 C30 104.5(3) . .
C27 N26 Ni2 128.7(2) . .
C30 N26 Ni2 126.3(2) . .
C27 N28 C29 107.2(3) . .
C27 N28 H28 126(4) . .
C29 N28 H28 126(4) . .
C32 N31 C35 104.9(3) . .
C32 N31 Ni2 126.5(2) . .
C35 N31 Ni2 127.4(2) . .
C32 N33 C34 106.8(3) . .
C32 N33 H33 125(4) . .
C34 N33 H33 128(4) . .
C37 N36 C40 104.6(3) . .
C37 N36 Ni2 128.4(2) . .
C40 N36 Ni2 126.4(2) . .
C37 N38 C39 106.6(3) . .
C37 N38 H38 132(5) . .
C39 N38 H38 121(5) . .
C42 N41 C45 104.6(3) . .
C42 N41 Ni2 130.1(3) . .
C45 N41 Ni2 125.3(3) . .
C44 N43 C42 107.4(4) . .
C44 N43 H43 123(5) . .
C42 N43 H43 129(5) . .
C50 N46 C47 109.8(5) . .
C50 N46 H46 115(6) . .
C47 N46 H46 133(5) . .
C50 N49 C48 107.1(7) . .
C50 N49 H49 126.5 . .
C48 N49 H49 126.5 . .
N6 Ni1 N6 180.00(9) . 2_656
N6 Ni1 N11 90.77(9) . .
N6 Ni1 N11 89.23(9) 2_656 .
N6 Ni1 N11 89.23(9) . 2_656
N6 Ni1 N11 90.77(9) 2_656 2_656
N11 Ni1 N11 180.00(12) . 2_656
N6 Ni1 N1 91.52(10) . .
N6 Ni1 N1 88.48(10) 2_656 .
N11 Ni1 N1 89.21(10) . .
N11 Ni1 N1 90.79(10) 2_656 .
N6 Ni1 N1 88.48(10) . 2_656
N6 Ni1 N1 91.52(10) 2_656 2_656
N11 Ni1 N1 90.79(10) . 2_656
N11 Ni1 N1 89.21(10) 2_656 2_656
N1 Ni1 N1 180.00(15) . 2_656
N31 Ni2 N36 91.37(10) . .
N31 Ni2 N26 91.34(10) . .
N36 Ni2 N26 91.78(10) . .
N31 Ni2 N41 87.73(10) . .
N36 Ni2 N41 178.37(10) . .
N26 Ni2 N41 89.60(10) . .
N31 Ni2 N16 91.24(10) . .
N36 Ni2 N16 89.21(10) . .
N26 Ni2 N16 177.22(10) . .
N41 Ni2 N16 89.45(10) . .
N31 Ni2 N21 179.25(11) . .
N36 Ni2 N21 89.33(11) . .
N26 Ni2 N21 88.40(11) . .
N41 Ni2 N21 91.57(11) . .
N16 Ni2 N21 89.02(11) . .
P1 O3 P2 128.21(13) . .
P3 O8 P4 127.49(13) . .
H1W1 O1W H2W1 102(7) . .
H1W2 O2W H2W2 102(7) . .
H1W3 O3W H2W3 107(10) . .
H1W4 O4W H2W4 99(10) . .
H1W5 O5W H2W5 129(10) . .
H1W6 O6W H2W6 110(10) . .
H1W7 O7W H2W7 156(10) . .
H1W8 O8W H2W8 114(10) . .
H1W9 O9W H2W9 143(10) . .
H1WB O11W H2WB 103(10) . .
H1WC O12W H2WC 119(10) . .
O1 P1 O2 115.22(15) . .
O1 P1 O3 107.04(14) . .
O2 P1 O3 108.92(13) . .
O1 P1 C51 115.14(15) . .
O2 P1 C51 108.55(14) . .
O3 P1 C51 100.83(11) . .
O4 P2 O5 117.60(14) . .
O4 P2 O3 109.59(13) . .
O5 P2 O3 104.59(12) . .
O4 P2 C54 108.96(13) . .
O5 P2 C54 113.95(12) . .
O3 P2 C54 100.62(11) . .
O7 P3 O6 117.48(16) . .
O7 P3 O8 109.55(13) . .
O6 P3 O8 105.35(13) . .
O7 P3 C51 108.61(15) . .
O6 P3 C51 113.68(15) . .
O8 P3 C51 100.75(11) . .
O10 P4 O9 117.03(13) . .
O10 P4 O8 105.03(12) . .
O9 P4 O8 110.39(12) . .
O10 P4 C54 113.87(12) . .
O9 P4 C54 108.50(13) . .
O8 P4 C54 100.69(11) . .

loop_
_geom_bond_atom_site_label_1
_geom_bond_atom_site_label_2
_geom_bond_distance
_geom_bond_site_symmetry_2
O10W H2WA 0.9(4) .
O10W H1WA 0.9(5) .
C2 N1 1.311(4) .
C2 N3 1.340(5) .
C2 H2 0.9300 .
C4 C5 1.350(5) .
C4 N3 1.356(6) .
C4 H4 0.9300 .
C5 N1 1.370(4) .
C5 H5 0.9300 .
C7 N6 1.327(4) .
C7 N8 1.343(4) .
C7 H7 0.9300 .
C9 N8 1.352(6) .
C9 C10 1.354(5) .
C9 H9 0.9300 .
C10 N6 1.362(4) .
C10 H10 0.9300 .
C12 N11 1.318(4) .
C12 N13 1.337(4) .
C12 H12 0.9300 .
C14 N13 1.358(5) .
C14 C15 1.365(5) .
C14 H14 0.9300 .
C15 N11 1.363(4) .
C15 H15 0.9300 .
C17 N16 1.320(4) .
C17 N18 1.330(4) .
C17 H17 0.9300 .
C19 N18 1.345(5) .
C19 C20 1.353(5) .
C19 H19 0.9300 .
C20 N16 1.370(5) .
C20 H20 0.9300 .
C22 N21 1.307(5) .
C22 N23 1.354(6) .
C22 H22 0.9300 .
C24 N23 1.335(7) .
C24 C25 1.365(6) .
C24 H24 0.9300 .
C25 N21 1.376(5) .
C25 H25 0.9300 .
C27 N26 1.311(4) .
C27 N28 1.339(5) .
C27 H27 0.9300 .
C29 C30 1.351(5) .
C29 N28 1.360(5) .
C29 H29 0.9300 .
C30 N26 1.389(4) .
C30 H30 0.9300 .
C32 N31 1.320(4) .
C32 N33 1.333(5) .
C32 H32 0.9300 .
C34 C35 1.350(5) .
C34 N33 1.362(5) .
C34 H34 0.9300 .
C35 N31 1.368(4) .
C35 H35 0.9300 .
C37 N36 1.319(4) .
C37 N38 1.330(5) .
C37 H37 0.9300 .
C39 C40 1.347(5) .
C39 N38 1.364(5) .
C39 H39 0.9300 .
C40 N36 1.364(4) .
C40 H40 0.9300 .
C42 N41 1.308(5) .
C42 N43 1.343(5) .
C42 H42 0.9300 .
C44 N43 1.325(7) .
C44 C45 1.347(6) .
C44 H44 0.9300 .
C45 N41 1.347(5) .
C45 H45 0.9300 .
C47 N46 1.363(8) .
C47 C48 1.369(9) .
C47 H47 0.9300 .
C48 N49 1.395(11) .
C48 H48 0.9300 .
C50 N49 1.308(8) .
C50 N46 1.336(8) .
C50 H50 0.9300 .
C51 N2 1.490(3) .
C51 C52 1.548(4) .
C51 P3 1.843(3) .
C51 P1 1.843(3) .
C52 C53 1.529(4) .
C52 H52A 0.9700 .
C52 H52B 0.9700 .
C53 H53A 0.9600 .
C53 H53B 0.9600 .
C53 H53C 0.9600 .
C54 N2 1.494(3) .
C54 C55 1.552(4) .
C54 P4 1.837(3) .
C54 P2 1.846(3) .
C55 C56 1.524(4) .
C55 H55A 0.9700 .
C55 H55B 0.9700 .
C56 H56A 0.9600 .
C56 H56B 0.9600 .
C56 H56C 0.9600 .
N1 Ni1 2.133(2) .
N2 H1 0.83(4) .
N3 H3 0.79(6) .
N6 Ni1 2.111(2) .
N8 H8 0.72(4) .
N11 Ni1 2.125(2) .
N13 H13 0.83(5) .
N16 Ni2 2.134(2) .
N18 H18 0.93(5) .
N21 Ni2 2.144(3) .
N23 H23 0.84(6) .
N26 Ni2 2.125(3) .
N28 H28 0.77(5) .
N31 Ni2 2.107(2) .
N33 H33 0.69(5) .
N36 Ni2 2.108(2) .
N38 H38 0.68(5) .
N41 Ni2 2.132(3) .
N43 H43 0.68(5) .
N46 H46 0.88(8) .
N49 H49 0.8600 .
Ni1 N6 2.111(2) 2_656
Ni1 N11 2.125(2) 2_656
Ni1 N1 2.133(2) 2_656
O1 P1 1.485(2) .
O2 P1 1.497(2) .
O3 P1 1.623(2) .
O3 P2 1.626(2) .
O4 P2 1.486(2) .
O5 P2 1.489(2) .
O6 P3 1.485(3) .
O7 P3 1.482(3) .
O8 P3 1.614(2) .
O8 P4 1.618(2) .
O9 P4 1.491(2) .
O10 P4 1.487(2) .
O1W H1W1 0.84(8) .
O1W H2W1 0.87(8) .
O2W H1W2 0.86(8) .
O2W H2W2 0.90(8) .
O3W H1W3 0.87(18) .
O3W H2W3 0.81(18) .
O4W H1W4 0.84(14) .
O4W H2W4 0.90(16) .
O5W H1W5 0.8(2) .
O5W H2W5 1.0(2) .
O6W H1W6 0.92(17) .
O6W H2W6 0.87(18) .
O7W H1W7 0.9(2) .
O7W H2W7 0.9(2) .
O8W H1W8 0.8(3) .
O8W H2W8 0.9(3) .
O9W H1W9 0.89(11) .
O9W H2W9 0.86(10) .
O11W H1WB 0.86(14) .
O11W H2WB 0.85(15) .
O12W H1WC 0.86(12) .
O12W H2WC 0.86(12) .

loop_
_geom_hbond_atom_site_label_D
_geom_hbond_atom_site_label_H
_geom_hbond_atom_site_label_A
_geom_hbond_distance_DH
_geom_hbond_distance_HA
_geom_hbond_distance_DA
_geom_hbond_angle_DHA
_geom_hbond_site_symmetry_A
N49 H49 O11W 0.86 2.02 2.773(14) 145.8 .
N49 H49 O3 0.86 2.62 3.070(5) 114.3 .
N46 H46 O1 0.88(8) 1.95(8) 2.649(5) 136(7) 2_666
N46 H46 O6 0.88(8) 2.58(8) 3.093(6) 118(6) 2_666
N3 H3 O1W 0.79(6) 2.03(6) 2.821(5) 178(6) 2_666
N8 H8 O6 0.72(4) 2.00(5) 2.718(4) 169(5) 2_656
N13 H13 O5 0.83(5) 1.90(5) 2.736(4) 174(5) 2_666
N18 H18 O5 0.93(5) 1.97(5) 2.882(4) 168(4) 1_655
N23 H23 O2W 0.84(6) 2.05(6) 2.848(7) 158(5) .
N28 H28 O2 0.77(5) 2.01(6) 2.751(4) 160(6) 1_565
N33 H33 O7 0.69(5) 2.00(5) 2.686(4) 176(5) 1_665
N38 H38 O9 0.68(5) 2.09(5) 2.753(4) 166(6) 2_667
N43 H43 O9W 0.68(5) 2.13(5) 2.797(7) 170(6) 1_565
O1W H1W1 O2W 0.84(8) 2.39(8) 3.045(9) 136(7) .
O1W H1W1 O5W 0.84(8) 2.50(8) 3.027(14) 122(6) .
O1W H2W1 O10 0.87(8) 1.98(8) 2.760(5) 150(7) 1_655
O2W H1W2 O5W 0.86(8) 2.27(9) 3.110(16) 164(7) .
O2W H2W2 O3W 0.90(8) 1.82(9) 2.617(8) 147(7) .
O3W H1W3 O4 0.87(18) 2.25(19) 2.690(6) 111(15) .
O3W H2W3 O4 0.81(18) 2.02(18) 2.672(6) 138(16) 2_667
O3W H2W3 O3W 0.81(18) 2.66(17) 3.189(12) 125(14) 2_667
O4W H1W4 O3W 0.84(14) 2.16(15) 3.01(2) 179(14) .
O4W H2W4 O5W 0.90(16) 1.65(16) 2.549(14) 173(13) .
O5W H2W5 O9 1.0(2) 1.7(2) 2.653(9) 154(15) 1_655
O6W H1W6 O1 0.92(17) 2.25(18) 2.876(14) 125(14) .
O6W H2W6 O8W 0.87(18) 2.47(18) 3.33(3) 172(17) .
O7W H1W7 O6W 0.9(2) 2.1(2) 2.99(2) 176(18) .
O7W H2W7 O7 0.9(2) 2.0(2) 2.883(15) 178(20) 1_655
O9W H1W9 O10W 0.89(11) 2.36(12) 3.25(7) 177(10) 2_766
O9W H2W9 O10 0.86(10) 2.18(10) 2.825(7) 132(9) 2_666
O11W H1WB O2W 0.86(14) 2.31(16) 2.994(14) 137(14) .
O11W H2WB O4W 0.85(15) 2.31(16) 3.16(2) 180(18) .
O12W H1WC O2 0.86(12) 1.96(12) 2.694(8) 143(11) 2_667
O12W H2WC O3W 0.86(12) 2.19(13) 2.96(2) 149(12) .

loop_
_geom_torsion_atom_site_label_1
_geom_torsion_atom_site_label_2
_geom_torsion_atom_site_label_3
_geom_torsion_atom_site_label_4
_geom_torsion
_geom_torsion_site_symmetry_4
N3 C4 C5 N1 1.1(5) .
N8 C9 C10 N6 -0.3(5) .
N13 C14 C15 N11 -0.2(5) .
N18 C19 C20 N16 0.1(5) .
N23 C24 C25 N21 -1.3(5) .
N28 C29 C30 N26 -0.5(4) .
N33 C34 C35 N31 -0.5(5) .
N38 C39 C40 N36 -0.3(5) .
N43 C44 C45 N41 1.1(6) .
N46 C47 C48 N49 0.0(7) .
N2 C51 C52 C53 177.5(3) .
P3 C51 C52 C53 63.2(4) .
P1 C51 C52 C53 -65.0(4) .
N2 C54 C55 C56 -179.9(3) .
P4 C54 C55 C56 -65.8(4) .
P2 C54 C55 C56 62.4(4) .
N3 C2 N1 C5 -0.2(4) .
N3 C2 N1 Ni1 -176.9(2) .
C4 C5 N1 C2 -0.6(4) .
C4 C5 N1 Ni1 176.1(3) .
C52 C51 N2 C54 178.1(3) .
P3 C51 N2 C54 -65.8(3) .
P1 C51 N2 C54 60.4(3) .
C55 C54 N2 C51 -178.0(3) .
P4 C54 N2 C51 66.2(3) .
P2 C54 N2 C51 -60.3(3) .
N1 C2 N3 C4 0.8(5) .
C5 C4 N3 C2 -1.2(5) .
N8 C7 N6 C10 0.5(4) .
N8 C7 N6 Ni1 177.0(2) .
C9 C10 N6 C7 -0.1(5) .
C9 C10 N6 Ni1 -176.8(3) .
N6 C7 N8 C9 -0.8(4) .
C10 C9 N8 C7 0.7(5) .
N13 C12 N11 C15 -0.5(4) .
N13 C12 N11 Ni1 -179.0(2) .
C14 C15 N11 C12 0.5(4) .
C14 C15 N11 Ni1 178.9(3) .
N11 C12 N13 C14 0.4(4) .
C15 C14 N13 C12 -0.1(4) .
N18 C17 N16 C20 0.3(4) .
N18 C17 N16 Ni2 172.2(2) .
C19 C20 N16 C17 -0.2(5) .
C19 C20 N16 Ni2 -172.1(3) .
N16 C17 N18 C19 -0.2(5) .
C20 C19 N18 C17 0.1(5) .
N23 C22 N21 C25 -1.2(5) .
N23 C22 N21 Ni2 173.5(3) .
C24 C25 N21 C22 1.5(5) .
C24 C25 N21 Ni2 -173.0(3) .
C25 C24 N23 C22 0.6(6) .
N21 C22 N23 C24 0.4(5) .
N28 C27 N26 C30 0.0(4) .
N28 C27 N26 Ni2 172.1(2) .
C29 C30 N26 C27 0.3(4) .
C29 C30 N26 Ni2 -172.0(3) .
N26 C27 N28 C29 -0.3(5) .
C30 C29 N28 C27 0.5(4) .
N33 C32 N31 C35 0.4(4) .
N33 C32 N31 Ni2 -167.7(2) .
C34 C35 N31 C32 0.1(4) .
C34 C35 N31 Ni2 168.1(3) .
N31 C32 N33 C34 -0.8(4) .
C35 C34 N33 C32 0.7(4) .
N38 C37 N36 C40 -0.6(4) .
N38 C37 N36 Ni2 171.3(2) .
C39 C40 N36 C37 0.5(4) .
C39 C40 N36 Ni2 -171.5(3) .
N36 C37 N38 C39 0.4(4) .
C40 C39 N38 C37 0.0(5) .
N43 C42 N41 C45 0.2(5) .
N43 C42 N41 Ni2 -177.9(3) .
C44 C45 N41 C42 -0.8(5) .
C44 C45 N41 Ni2 177.4(3) .
C45 C44 N43 C42 -0.9(5) .
N41 C42 N43 C44 0.4(5) .
N49 C50 N46 C47 -0.7(7) .
C48 C47 N46 C50 0.4(6) .
N46 C50 N49 C48 0.7(7) .
C47 C48 N49 C50 -0.5(8) .
C7 N6 Ni1 N6 -40(100) 2_656
C10 N6 Ni1 N6 135(100) 2_656
C7 N6 Ni1 N11 92.8(3) .
C10 N6 Ni1 N11 -91.4(3) .
C7 N6 Ni1 N11 -87.2(3) 2_656
C10 N6 Ni1 N11 88.6(3) 2_656
C7 N6 Ni1 N1 -178.0(3) .
C10 N6 Ni1 N1 -2.1(3) .
C7 N6 Ni1 N1 2.0(3) 2_656
C10 N6 Ni1 N1 177.9(3) 2_656
C12 N11 Ni1 N6 -175.3(3) .
C15 N11 Ni1 N6 6.5(3) .
C12 N11 Ni1 N6 4.7(3) 2_656
C15 N11 Ni1 N6 -173.5(3) 2_656
C12 N11 Ni1 N11 -8(100) 2_656
C15 N11 Ni1 N11 173(100) 2_656
C12 N11 Ni1 N1 93.2(3) .
C15 N11 Ni1 N1 -85.0(3) .
C12 N11 Ni1 N1 -86.8(3) 2_656
C15 N11 Ni1 N1 95.0(3) 2_656
C2 N1 Ni1 N6 -93.8(3) .
C5 N1 Ni1 N6 90.2(3) .
C2 N1 Ni1 N6 86.2(3) 2_656
C5 N1 Ni1 N6 -89.8(3) 2_656
C2 N1 Ni1 N11 -3.0(3) .
C5 N1 Ni1 N11 -179.1(3) .
C2 N1 Ni1 N11 177.0(3) 2_656
C5 N1 Ni1 N11 0.9(3) 2_656
C2 N1 Ni1 N1 91(100) 2_656
C5 N1 Ni1 N1 -85(100) 2_656
C32 N31 Ni2 N36 -103.1(3) .
C35 N31 Ni2 N36 91.3(3) .
C32 N31 Ni2 N26 -11.3(3) .
C35 N31 Ni2 N26 -176.9(3) .
C32 N31 Ni2 N41 78.2(3) .
C35 N31 Ni2 N41 -87.3(3) .
C32 N31 Ni2 N16 167.6(3) .
C35 N31 Ni2 N16 2.1(3) .
C32 N31 Ni2 N21 58(8) .
C35 N31 Ni2 N21 -108(8) .
C37 N36 Ni2 N31 -179.6(3) .
C40 N36 Ni2 N31 -9.4(3) .
C37 N36 Ni2 N26 89.1(3) .
C40 N36 Ni2 N26 -100.8(3) .
C37 N36 Ni2 N41 -123(4) .
C40 N36 Ni2 N41 47(4) .
C37 N36 Ni2 N16 -88.3(3) .
C40 N36 Ni2 N16 81.8(3) .
C37 N36 Ni2 N21 0.7(3) .
C40 N36 Ni2 N21 170.8(3) .
C27 N26 Ni2 N31 86.1(3) .
C30 N26 Ni2 N31 -103.4(3) .
C27 N26 Ni2 N36 177.5(3) .
C30 N26 Ni2 N36 -12.0(3) .
C27 N26 Ni2 N41 -1.6(3) .
C30 N26 Ni2 N41 168.8(3) .
C27 N26 Ni2 N16 -72(2) .
C30 N26 Ni2 N16 99(2) .
C27 N26 Ni2 N21 -93.2(3) .
C30 N26 Ni2 N21 77.3(3) .
C42 N41 Ni2 N31 -3.9(3) .
C45 N41 Ni2 N31 178.3(3) .
C42 N41 Ni2 N36 -61(4) .
C45 N41 Ni2 N36 122(4) .
C42 N41 Ni2 N26 87.4(3) .
C45 N41 Ni2 N26 -90.3(3) .
C42 N41 Ni2 N16 -95.2(3) .
C45 N41 Ni2 N16 87.1(3) .
C42 N41 Ni2 N21 175.8(3) .
C45 N41 Ni2 N21 -1.9(3) .
C17 N16 Ni2 N31 88.0(3) .
C20 N16 Ni2 N31 -101.9(3) .
C17 N16 Ni2 N36 -3.3(3) .
C20 N16 Ni2 N36 166.7(3) .
C17 N16 Ni2 N26 -114(2) .
C20 N16 Ni2 N26 56(2) .
C17 N16 Ni2 N41 175.8(3) .
C20 N16 Ni2 N41 -14.2(3) .
C17 N16 Ni2 N21 -92.7(3) .
C20 N16 Ni2 N21 77.4(3) .
C22 N21 Ni2 N31 122(8) .
C25 N21 Ni2 N31 -65(8) .
C22 N21 Ni2 N36 -77.6(3) .
C25 N21 Ni2 N36 95.8(3) .
C22 N21 Ni2 N26 -169.4(3) .
C25 N21 Ni2 N26 4.0(3) .
C22 N21 Ni2 N41 101.0(3) .
C25 N21 Ni2 N41 -85.5(3) .
C22 N21 Ni2 N16 11.6(3) .
C25 N21 Ni2 N16 -174.9(3) .
P2 O3 P1 O1 175.60(18) .
P2 O3 P1 O2 -59.2(2) .
P2 O3 P1 C51 54.9(2) .
N2 C51 P1 O1 -160.39(19) .
C52 C51 P1 O1 85.9(2) .
P3 C51 P1 O1 -39.1(2) .
N2 C51 P1 O2 68.8(2) .
C52 C51 P1 O2 -44.9(2) .
P3 C51 P1 O2 -169.92(14) .
N2 C51 P1 O3 -45.6(2) .
C52 C51 P1 O3 -159.3(2) .
P3 C51 P1 O3 75.72(15) .
P1 O3 P2 O4 60.0(2) .
P1 O3 P2 O5 -173.05(17) .
P1 O3 P2 C54 -54.66(19) .
N2 C54 P2 O4 -69.9(2) .
C55 C54 P2 O4 43.9(2) .
P4 C54 P2 O4 168.64(15) .
N2 C54 P2 O5 156.59(18) .
C55 C54 P2 O5 -89.6(2) .
P4 C54 P2 O5 35.12(19) .
N2 C54 P2 O3 45.3(2) .
C55 C54 P2 O3 159.03(19) .
P4 C54 P2 O3 -76.21(15) .
P4 O8 P3 O7 58.2(2) .
P4 O8 P3 O6 -174.57(18) .
P4 O8 P3 C51 -56.15(19) .
N2 C51 P3 O7 -67.9(2) .
C52 C51 P3 O7 44.1(2) .
P1 C51 P3 O7 169.29(14) .
N2 C51 P3 O6 159.30(18) .
C52 C51 P3 O6 -88.7(2) .
P1 C51 P3 O6 36.51(19) .
N2 C51 P3 O8 47.12(19) .
C52 C51 P3 O8 159.2(2) .
P1 C51 P3 O8 -75.66(16) .
P3 O8 P4 O10 175.08(16) .
P3 O8 P4 O9 -57.9(2) .
P3 O8 P4 C54 56.58(19) .
N2 C54 P4 O10 -159.63(17) .
C55 C54 P4 O10 88.4(2) .
P2 C54 P4 O10 -36.54(19) .
N2 C54 P4 O9 68.13(19) .
C55 C54 P4 O9 -43.8(2) .
P2 C54 P4 O9 -168.78(14) .
N2 C54 P4 O8 -47.78(18) .
C55 C54 P4 O8 -159.74(18) .
P2 C54 P4 O8 75.31(15) .
